data_8000472
loop_
_publ_author_name
'Ma, Suqian'
'Liu, Yingjie'
'Zhang, Jibo'
'Xu, Bin'
'Tian, Wenjing'

_publ_section_title
;
 Polymorphism-Dependent Enhanced Emission in Molecular Aggregates:
 J-Aggregate versus X-Aggregate.
;
_journal_issue 24
_journal_name_full 'The journal of physical chemistry letters'
_journal_page_first 10504
_journal_page_last 10510
_journal_paper_doi 10.1021/acs.jpclett.0c02917
_journal_volume 11
_journal_year 2020
_chemical_formula_moiety 'C42 H26 F4'
_chemical_formula_sum 'C42 H26 F4'
_chemical_formula_weight 608.64
_space_group_IT_number 14
_space_group_name_Hall '-P 2ybc'
_space_group_name_H-M_alt 'P 1 21/c 1'
_symmetry_cell_setting monoclinic
_symmetry_space_group_name_H-M 'P 1 21/c 1'
_atom_sites_solution_hydrogens geom
_atom_sites_solution_primary direct
_atom_sites_solution_secondary difmap
_audit_creation_method SHELXL-97
_cell_angle_alpha 90.00
_cell_angle_beta 95.07(3)
_cell_angle_gamma 90.00
_cell_formula_units_Z 2
_cell_length_a 15.036(3)
_cell_length_b 11.848(2)
_cell_length_c 8.5039(17)
_cell_measurement_reflns_used 7449
_cell_measurement_temperature 293(2)
_cell_measurement_theta_max 25
_cell_measurement_theta_min 0.3
_cell_volume 1509.0(5)
_computing_structure_refinement 'SHELXL-97 (Sheldrick, 1997)'
_computing_structure_solution 'SHELXS-97 (Sheldrick, 1990)'
_diffrn_ambient_temperature 293(2)
_diffrn_measured_fraction_theta_full 0.981
_diffrn_measured_fraction_theta_max 0.981
_diffrn_measurement_device_type ccd
_diffrn_radiation_monochromator graphite
_diffrn_radiation_source 'fine-focus sealed tube'
_diffrn_radiation_type MoK\a
_diffrn_radiation_wavelength 0.71073
_diffrn_reflns_av_R_equivalents 0.0793
_diffrn_reflns_av_sigmaI/netI 0.0727
_diffrn_reflns_limit_h_max 19
_diffrn_reflns_limit_h_min -19
_diffrn_reflns_limit_k_max 14
_diffrn_reflns_limit_k_min -15
_diffrn_reflns_limit_l_max 10
_diffrn_reflns_limit_l_min -10
_diffrn_reflns_number 14114
_diffrn_reflns_theta_full 27.43
_diffrn_reflns_theta_max 27.43
_diffrn_reflns_theta_min 3.16
_exptl_absorpt_coefficient_mu 0.094
_exptl_absorpt_correction_T_max 0.9907
_exptl_absorpt_correction_T_min 0.9907
_exptl_absorpt_correction_type multi-scan
_exptl_crystal_colour yellow
_exptl_crystal_density_diffrn 1.340
_exptl_crystal_density_method 'not measured'
_exptl_crystal_description block
_exptl_crystal_F_000 632
_exptl_crystal_size_max 0.10
_exptl_crystal_size_mid 0.10
_exptl_crystal_size_min 0.10
_refine_diff_density_max 0.148
_refine_diff_density_min -0.162
_refine_diff_density_rms 0.039
_refine_ls_extinction_method none
_refine_ls_goodness_of_fit_ref 1.002
_refine_ls_hydrogen_treatment mixed
_refine_ls_matrix_type full
_refine_ls_number_parameters 208
_refine_ls_number_reflns 3375
_refine_ls_number_restraints 0
_refine_ls_restrained_S_all 1.002
_refine_ls_R_factor_all 0.1361
_refine_ls_R_factor_gt 0.0632
_refine_ls_shift/su_max 0.000
_refine_ls_shift/su_mean 0.000
_refine_ls_structure_factor_coef Fsqd
_refine_ls_weighting_details 'calc w=1/[\s^2^(Fo^2^)+(0.0644P)^2^+0.0639P] where P=(Fo^2^+2Fc^2^)/3'
_refine_ls_weighting_scheme calc
_refine_ls_wR_factor_gt 0.1210
_refine_ls_wR_factor_ref 0.1456
_reflns_number_gt 1783
_reflns_number_total 3375
_reflns_threshold_expression >2sigma(I)
_cod_data_source_file jz0c02917_si_002.cif
_cod_data_source_block BDFVA-plate
_cod_original_sg_symbol_H-M P2(1)/c
_cod_database_code 8000472

loop_
_symmetry_equiv_pos_as_xyz
'x, y, z'
'-x, y+1/2, -z+1/2'
'-x, -y, -z'
'x, -y-1/2, z-1/2'

loop_
_atom_site_label
_atom_site_type_symbol
_atom_site_fract_x
_atom_site_fract_y
_atom_site_fract_z
_atom_site_U_iso_or_equiv
_atom_site_adp_type
_atom_site_occupancy
_atom_site_symmetry_multiplicity
_atom_site_calc_flag
_atom_site_refinement_flags
_atom_site_disorder_assembly
_atom_site_disorder_group
C16 C 0.93606(14) 0.00998(18) 1.1129(2) 0.0413(5) Uani 1 1 d . . .
F2 F 0.51326(12) 0.48363(15) 0.8304(2) 0.0941(6) Uani 1 1 d . . .
C21 C 1.00659(14) -0.07269(18) 1.1319(3) 0.0407(5) Uani 1 1 d . . .
C4 C 0.73602(15) 0.01986(18) 0.9217(3) 0.0437(6) Uani 1 1 d . . .
C14 C 0.85523(14) 0.16295(18) 0.9500(2) 0.0431(6) Uani 1 1 d . . .
H14 H 0.8709 0.2388 0.9468 0.052 Uiso 1 1 calc R . .
C15 C 0.92953(14) 0.08087(18) 0.9789(3) 0.0403(5) Uani 1 1 d . . .
C11 C 0.71331(15) 0.33557(18) 0.9743(3) 0.0469(6) Uani 1 1 d . . .
H11 H 0.7658 0.3493 1.0377 0.056 Uiso 1 1 calc R . .
C13 C 0.76801(14) 0.13880(17) 0.9281(2) 0.0389(5) Uani 1 1 d . . .
C10 C 0.69970(14) 0.22979(18) 0.9074(2) 0.0389(5) Uani 1 1 d . . .
C8 C 0.55599(16) 0.2957(2) 0.7921(3) 0.0620(7) Uani 1 1 d . . .
H8 H 0.5025 0.2829 0.7312 0.074 Uiso 1 1 calc R . .
C17 C 0.87560(16) 0.0180(2) 1.2334(3) 0.0495(6) Uani 1 1 d . . .
H17 H 0.8307 0.0721 1.2244 0.059 Uiso 1 1 calc R . .
C9 C 0.61862(15) 0.2107(2) 0.8171(3) 0.0501(6) Uani 1 1 d . . .
H9 H 0.6067 0.1397 0.7734 0.060 Uiso 1 1 calc R . .
C20 C 1.00999(16) -0.1430(2) 1.2694(3) 0.0539(6) Uani 1 1 d . . .
H20 H 1.0551 -0.1967 1.2844 0.065 Uiso 1 1 calc R . .
C7 C 0.57442(17) 0.3991(2) 0.8588(3) 0.0590(7) Uani 1 1 d . . .
F1 F 0.65077(17) -0.30954(15) 0.9191(3) 0.1349(10) Uani 1 1 d . . .
C5 C 0.77368(17) -0.0594(2) 0.8270(3) 0.0565(7) Uani 1 1 d . . .
H5 H 0.8182 -0.0376 0.7639 0.068 Uiso 1 1 calc R . .
C12 C 0.65131(18) 0.4214(2) 0.9499(3) 0.0579(7) Uani 1 1 d . . .
H12 H 0.6619 0.4924 0.9946 0.069 Uiso 1 1 calc R . .
C18 C 0.88239(18) -0.0517(2) 1.3601(3) 0.0608(7) Uani 1 1 d . . .
H18 H 0.8420 -0.0451 1.4363 0.073 Uiso 1 1 calc R . .
C19 C 0.95026(18) -0.1342(2) 1.3776(3) 0.0636(7) Uani 1 1 d . . .
H19 H 0.9537 -0.1826 1.4641 0.076 Uiso 1 1 calc R . .
C3 C 0.66819(18) -0.0140(2) 1.0125(3) 0.0610(7) Uani 1 1 d . . .
H3 H 0.6414 0.0388 1.0740 0.073 Uiso 1 1 calc R . .
C6 C 0.7452(2) -0.1710(2) 0.8259(4) 0.0786(10) Uani 1 1 d . . .
H6 H 0.7702 -0.2246 0.7630 0.094 Uiso 1 1 calc R . .
C1 C 0.6797(3) -0.1998(2) 0.9196(5) 0.0846(11) Uani 1 1 d . . .
C2 C 0.6400(2) -0.1251(3) 1.0124(4) 0.0789(9) Uani 1 1 d . . .
H2 H 0.5952 -0.1480 1.0740 0.095 Uiso 1 1 calc R . .

loop_
_atom_site_aniso_label
_atom_site_aniso_U_11
_atom_site_aniso_U_22
_atom_site_aniso_U_33
_atom_site_aniso_U_23
_atom_site_aniso_U_13
_atom_site_aniso_U_12
C16 0.0309(12) 0.0405(13) 0.0519(14) -0.0047(10) -0.0005(10) 0.0019(10)
F2 0.0765(12) 0.0875(13) 0.1183(14) 0.0238(10) 0.0087(10) 0.0513(10)
C21 0.0321(12) 0.0364(12) 0.0525(13) -0.0018(10) -0.0025(10) 0.0011(10)
C4 0.0370(13) 0.0382(14) 0.0546(13) -0.0008(10) -0.0035(10) 0.0021(11)
C14 0.0374(13) 0.0344(12) 0.0571(14) -0.0019(10) 0.0021(10) 0.0050(10)
C15 0.0317(12) 0.0348(12) 0.0538(13) -0.0027(10) 0.0006(10) 0.0018(9)
C11 0.0398(14) 0.0384(14) 0.0621(15) 0.0010(10) 0.0023(11) 0.0052(10)
C13 0.0357(13) 0.0346(13) 0.0461(12) -0.0010(9) 0.0016(9) 0.0053(10)
C10 0.0312(12) 0.0406(13) 0.0455(12) 0.0041(10) 0.0062(9) 0.0035(10)
C8 0.0363(14) 0.079(2) 0.0696(17) 0.0120(14) -0.0028(12) 0.0112(14)
C17 0.0420(14) 0.0515(15) 0.0548(14) -0.0033(11) 0.0030(11) 0.0099(11)
C9 0.0376(13) 0.0515(15) 0.0603(15) 0.0003(11) -0.0006(11) 0.0039(11)
C20 0.0418(14) 0.0535(16) 0.0657(16) 0.0123(12) 0.0019(12) 0.0144(12)
C7 0.0479(16) 0.0576(18) 0.0729(17) 0.0180(13) 0.0141(13) 0.0240(13)
F1 0.155(2) 0.0457(12) 0.192(2) 0.0186(12) -0.0536(17) -0.0315(12)
C5 0.0529(16) 0.0457(16) 0.0684(16) -0.0106(12) -0.0086(12) 0.0077(12)
C12 0.0577(17) 0.0401(15) 0.0773(17) 0.0050(12) 0.0139(14) 0.0111(13)
C18 0.0518(16) 0.0755(19) 0.0566(15) 0.0060(13) 0.0132(12) 0.0104(14)
C19 0.0556(17) 0.074(2) 0.0624(16) 0.0223(14) 0.0097(13) 0.0131(15)
C3 0.0586(17) 0.0546(17) 0.0694(16) 0.0021(13) 0.0028(13) -0.0106(14)
C6 0.076(2) 0.0446(19) 0.109(2) -0.0219(16) -0.029(2) 0.0074(16)
C1 0.093(3) 0.0329(18) 0.120(3) 0.0100(17) -0.040(2) -0.0134(17)
C2 0.077(2) 0.067(2) 0.090(2) 0.0194(18) -0.0096(17) -0.0268(18)

loop_
_atom_type_symbol
_atom_type_description
_atom_type_scat_dispersion_real
_atom_type_scat_dispersion_imag
_atom_type_scat_source
C C 0.0033 0.0016 'International Tables Vol C Tables 4.2.6.8 and 6.1.1.4'
H H 0.0000 0.0000 'International Tables Vol C Tables 4.2.6.8 and 6.1.1.4'
F F 0.0171 0.0103 'International Tables Vol C Tables 4.2.6.8 and 6.1.1.4'

loop_
_geom_angle_atom_site_label_1
_geom_angle_atom_site_label_2
_geom_angle_atom_site_label_3
_geom_angle
_geom_angle_site_symmetry_1
_geom_angle_site_symmetry_3
_geom_angle_publ_flag
C15 C16 C17 122.3(2) . . ?
C15 C16 C21 119.5(2) . . ?
C17 C16 C21 118.2(2) . . ?
C15 C21 C20 121.9(2) 3_757 . ?
C15 C21 C16 120.7(2) 3_757 . ?
C20 C21 C16 117.3(2) . . ?
C5 C4 C3 118.9(2) . . ?
C5 C4 C13 120.9(2) . . ?
C3 C4 C13 120.2(2) . . ?
C13 C14 C15 126.6(2) . . ?
C21 C15 C16 119.77(19) 3_757 . ?
C21 C15 C14 118.85(19) 3_757 . ?
C16 C15 C14 121.4(2) . . ?
C12 C11 C10 122.1(2) . . ?
C14 C13 C4 121.11(19) . . ?
C14 C13 C10 121.24(19) . . ?
C4 C13 C10 117.64(18) . . ?
C11 C10 C9 117.5(2) . . ?
C11 C10 C13 122.12(19) . . ?
C9 C10 C13 120.37(19) . . ?
C7 C8 C9 118.6(2) . . ?
C18 C17 C16 121.4(2) . . ?
C8 C9 C10 121.0(2) . . ?
C19 C20 C21 122.4(2) . . ?
C12 C7 F2 118.9(3) . . ?
C12 C7 C8 122.8(2) . . ?
F2 C7 C8 118.3(2) . . ?
C6 C5 C4 120.4(3) . . ?
C7 C12 C11 118.0(2) . . ?
C17 C18 C19 120.6(3) . . ?
C20 C19 C18 120.1(2) . . ?
C2 C3 C4 120.9(3) . . ?
C1 C6 C5 118.2(3) . . ?
C2 C1 C6 123.6(3) . . ?
C2 C1 F1 117.7(4) . . ?
C6 C1 F1 118.7(4) . . ?
C1 C2 C3 118.1(3) . . ?

loop_
_geom_bond_atom_site_label_1
_geom_bond_atom_site_label_2
_geom_bond_distance
_geom_bond_site_symmetry_2
_geom_bond_publ_flag
C16 C15 1.412(3) . ?
C16 C17 1.431(3) . ?
C16 C21 1.442(3) . ?
F2 C7 1.367(3) . ?
C21 C15 1.407(3) 3_757 ?
C21 C20 1.433(3) . ?
C4 C5 1.390(3) . ?
C4 C3 1.391(4) . ?
C4 C13 1.488(3) . ?
C14 C13 1.339(3) . ?
C14 C15 1.485(3) . ?
C15 C21 1.407(3) 3_757 ?
C11 C12 1.383(3) . ?
C11 C10 1.384(3) . ?
C13 C10 1.489(3) . ?
C10 C9 1.401(3) . ?
C8 C7 1.368(4) . ?
C8 C9 1.383(3) . ?
C17 C18 1.354(3) . ?
C20 C19 1.346(4) . ?
C7 C12 1.360(4) . ?
F1 C1 1.371(3) . ?
C5 C6 1.389(4) . ?
C18 C19 1.412(3) . ?
C3 C2 1.383(4) . ?
C6 C1 1.365(5) . ?
C1 C2 1.358(5) . ?
